data_7007007
loop_
_publ_author_name
'Llewellyn, Simon A.'
'Green, Malcolm L. H.'
'Green, Jennifer C.'
'Cowley, Andrew R.'

_publ_section_title
;
 Migratory insertion in N-heterocyclic carbene-containing Fe carbonyl
 complexes: an experimental and theoretical study.
;
_journal_issue 21
_journal_name_full 'Dalton transactions (Cambridge, England : 2003)'
_journal_page_first 2535
_journal_page_last 2541
_journal_paper_doi 10.1039/b516328e
_journal_year 2006
_chemical_absolute_configuration ad
_chemical_compound_source
;
?
;
_chemical_formula_moiety ' C28 H32 Fe N2 O '
_chemical_formula_sum 'C28 H32 Fe N2 O'
_chemical_formula_weight 468.42
_chemical_name_systematic
;
?
;
_space_group_IT_number 19
_symmetry_cell_setting orthorhombic
_symmetry_space_group_name_Hall 'P 2ac 2ab'
_symmetry_space_group_name_H-M 'P 21 21 21'
_atom_sites_solution_hydrogens geom
_atom_sites_solution_primary direct
_cell_angle_alpha 90
_cell_angle_beta 90
_cell_angle_gamma 90
_cell_formula_units_Z 16
_cell_length_a 17.0569(2)
_cell_length_b 17.5875(2)
_cell_length_c 32.3450(4)
_cell_measurement_reflns_used 69648
_cell_measurement_temperature 150
_cell_measurement_theta_max 28
_cell_measurement_theta_min 5
_cell_volume 9703.1(2)
_computing_cell_refinement
;
KappaCCD software 'DENZO' (Otwinowski & Minor, 1996)
;
_computing_data_collection
;
KappaCCD software 'Collect' (Nonius, 2000)
;
_computing_data_reduction
;
KappaCCD software 'DENZO' (Otwinowski & Minor, 1996)
;
_computing_publication_material
;
CRYSTALS (Watkin et al, 2001)
;
_computing_structure_refinement
;
CRYSTALS (Watkin et al, 2001)
;
_computing_structure_solution 'SIR92 (Giacovazzo et al, 1992)'
_diffrn_ambient_temperature 150
_diffrn_measured_fraction_theta_full 0.985
_diffrn_measured_fraction_theta_max 0.985
_diffrn_measurement_device_type
;
Nonius KappaCCD
;
_diffrn_measurement_method \w
_diffrn_radiation_monochromator graphite
_diffrn_radiation_type 'Mo K\a'
_diffrn_radiation_wavelength 0.71073
_diffrn_reflns_av_R_equivalents 0.050
_diffrn_reflns_limit_h_max 22
_diffrn_reflns_limit_h_min -22
_diffrn_reflns_limit_k_max 22
_diffrn_reflns_limit_k_min -22
_diffrn_reflns_limit_l_max 41
_diffrn_reflns_limit_l_min -41
_diffrn_reflns_number 69648
_diffrn_reflns_theta_full 27.480
_diffrn_reflns_theta_max 27.480
_diffrn_reflns_theta_min 5.126
_diffrn_standards_decay_% 0.00
_diffrn_standards_interval_count 0
_diffrn_standards_interval_time 0
_diffrn_standards_number 0
_exptl_absorpt_coefficient_mu 0.644
_exptl_absorpt_correction_T_max 0.84
_exptl_absorpt_correction_T_min 0.75
_exptl_absorpt_correction_type multi-scan
_exptl_absorpt_process_details
;
Denzo/Scalepack (Otwinowski & Minor, 1996)
;
_exptl_crystal_colour ' orange-red '
_exptl_crystal_density_diffrn 1.283
_exptl_crystal_description ' fragment '
_exptl_crystal_F_000 3968
_exptl_crystal_size_max 0.44
_exptl_crystal_size_mid 0.38
_exptl_crystal_size_min 0.28
_refine_diff_density_max 0.31
_refine_diff_density_min -0.31
_refine_ls_abs_structure_details 'Flack, 9185 Friedel-pairs'
_refine_ls_abs_structure_Flack 0.008(12)
_refine_ls_extinction_method None
_refine_ls_goodness_of_fit_ref 1.1142
_refine_ls_hydrogen_treatment mixed
_refine_ls_matrix_type full
_refine_ls_number_parameters 1202
_refine_ls_number_reflns 13415
_refine_ls_number_restraints 36
_refine_ls_R_factor_all 0.0816
_refine_ls_R_factor_gt 0.0408
_refine_ls_shift/su_max 0.020393
_refine_ls_structure_factor_coef F
_refine_ls_weighting_details
;
Method, part 1, Chebychev polynomial, (Watkin, 1994, Prince, 1982)
[weight] = 1.0/[A~0~*T~0~(x)+A~1~*T~1~(x) ... +A~n-1~]*T~n-1~(x)]
where A~i~ are the Chebychev coefficients listed below and x= Fcalc/Fmax
Method = Robust Weighting (Prince, 1982)
W = [weight] * [1-(deltaF/6*sigmaF)^2^]^2^
A~i~ are:
0.406 0.0650 0.136
;
_refine_ls_weighting_scheme calc
_refine_ls_wR_factor_all 0.0807
_refine_ls_wR_factor_gt 0.0402
_refine_ls_wR_factor_ref 0.0402
_reflns_limit_h_max 22
_reflns_limit_h_min -22
_reflns_limit_k_max 22
_reflns_limit_k_min 0
_reflns_limit_l_max 41
_reflns_limit_l_min 0
_reflns_number_gt 13415
_reflns_number_total 20933
_reflns_threshold_expression I>3.00u(I)
_cod_data_source_file b516328e.txt
_cod_data_source_block arc1012
_cod_depositor_comments
;
The following automatic conversions were performed:
'_symmetry_cell_setting' value 'Orthorhombic' changed to 'orthorhombic'
according to '/home/saulius/struct/CIF-dictionaries/cif_core.dic'
dictionary named 'cif_core.dic' version 2.4.1 from 2010-06-29.

Automatic conversion script
Id: cif_fix_enum 1527 2010-12-29 10:47:43Z saulius 
;
_cod_original_sg_symbol_H-M 'P 21 21 21 '
_cod_original_formula_sum ' C28 H32 Fe N2 O '
_cod_database_code 7007007

loop_
_symmetry_equiv_pos_as_xyz
x,y,z
x+1/2,-y+1/2,-z
-x,y+1/2,-z+1/2
-x+1/2,-y,z+1/2

loop_
_atom_site_label
_atom_site_type_symbol
_atom_site_fract_x
_atom_site_fract_y
_atom_site_fract_z
_atom_site_U_iso_or_equiv
_atom_site_occupancy
_atom_site_adp_type
_atom_site_refinement_flags_posn
Fe1 Fe 0.42960(3) 0.77672(3) 0.494184(15) 0.0208 1.0000 Uani D
C1 C 0.4140(2) 0.75634(19) 0.55252(11) 0.0201 1.0000 Uani .
N1 N 0.36596(19) 0.79085(18) 0.58109(9) 0.0273 1.0000 Uani .
C2 C 0.3728(2) 0.7588(3) 0.62028(12) 0.0361 1.0000 Uani .
C3 C 0.4246(3) 0.7025(2) 0.61708(12) 0.0358 1.0000 Uani .
N2 N 0.44942(17) 0.70131(17) 0.57630(9) 0.0231 1.0000 Uani .
C4 C 0.3170(2) 0.8569(2) 0.57627(11) 0.0260 1.0000 Uani .
C5 C 0.3457(2) 0.9270(2) 0.58980(12) 0.0320 1.0000 Uani .
C6 C 0.2962(3) 0.9900(2) 0.58834(14) 0.0378 1.0000 Uani .
C7 C 0.2208(3) 0.9843(2) 0.57396(14) 0.0394 1.0000 Uani .
C8 C 0.1931(2) 0.9142(3) 0.56075(13) 0.0359 1.0000 Uani .
C9 C 0.2396(2) 0.8489(2) 0.56324(11) 0.0290 1.0000 Uani .
C10 C 0.4272(3) 0.9364(3) 0.60785(13) 0.0470 1.0000 Uani .
C11 C 0.1658(3) 1.0525(3) 0.5744(2) 0.0599 1.0000 Uani .
C12 C 0.2026(3) 0.7724(3) 0.55440(15) 0.0424 1.0000 Uani .
C13 C 0.5099(2) 0.6473(2) 0.56436(11) 0.0245 1.0000 Uani .
C14 C 0.4884(2) 0.5725(2) 0.55698(11) 0.0288 1.0000 Uani .
C15 C 0.5476(3) 0.5199(2) 0.54929(13) 0.0368 1.0000 Uani .
C16 C 0.6263(3) 0.5404(2) 0.54989(13) 0.0356 1.0000 Uani .
C17 C 0.6449(2) 0.6156(3) 0.55729(12) 0.0337 1.0000 Uani .
C18 C 0.5881(2) 0.6706(2) 0.56456(11) 0.0272 1.0000 Uani .
C19 C 0.4026(3) 0.5484(3) 0.55718(15) 0.0399 1.0000 Uani .
C20 C 0.6895(3) 0.4815(3) 0.54354(16) 0.0507 1.0000 Uani .
C21 C 0.6098(2) 0.7521(2) 0.57258(13) 0.0345 1.0000 Uani .
C22 C 0.3305(2) 0.7182(3) 0.47900(13) 0.0326 1.0000 Uani D
C23 C 0.4811(3) 0.8315(2) 0.44317(11) 0.0329 1.0000 Uani .
C24 C 0.5177(3) 0.8577(2) 0.47985(12) 0.0361 1.0000 Uani .
C25 C 0.4597(3) 0.8934(2) 0.50400(13) 0.0381 1.0000 Uani .
C26 C 0.3869(3) 0.8889(2) 0.48296(14) 0.0417 1.0000 Uani .
C27 C 0.4021(3) 0.8507(2) 0.44493(13) 0.0386 1.0000 Uani .
C28 C 0.4791(2) 0.6941(2) 0.48233(10) 0.0242 1.0000 Uani .
O1 O 0.50978(17) 0.64041(15) 0.46862(8) 0.0351 1.0000 Uani .
Fe2 Fe 0.42262(3) 0.23201(3) 0.505068(16) 0.0239 1.0000 Uani D
C29 C 0.4280(2) 0.2493(2) 0.44584(11) 0.0203 1.0000 Uani .
N3 N 0.47106(19) 0.21156(16) 0.41580(9) 0.0246 1.0000 Uani .
C30 C 0.4575(3) 0.2403(2) 0.37661(11) 0.0331 1.0000 Uani .
C31 C 0.4074(2) 0.2980(2) 0.38067(12) 0.0312 1.0000 Uani .
N4 N 0.38999(18) 0.30345(17) 0.42271(9) 0.0227 1.0000 Uani .
C32 C 0.5226(2) 0.14718(19) 0.42040(10) 0.0224 1.0000 Uani .
C33 C 0.4936(2) 0.0744(2) 0.41199(10) 0.0254 1.0000 Uani .
C34 C 0.5444(2) 0.0137(2) 0.41548(12) 0.0303 1.0000 Uani .
C35 C 0.6220(3) 0.0225(2) 0.42548(13) 0.0375 1.0000 Uani .
C36 C 0.6497(2) 0.0959(3) 0.43230(14) 0.0392 1.0000 Uani .
C37 C 0.6025(2) 0.1592(2) 0.42874(12) 0.0300 1.0000 Uani .
C38 C 0.4104(3) 0.0620(2) 0.39791(13) 0.0373 1.0000 Uani .
C39 C 0.6770(3) -0.0456(3) 0.42846(18) 0.0581 1.0000 Uani .
C40 C 0.6375(3) 0.2372(3) 0.43107(16) 0.0498 1.0000 Uani .
C41 C 0.3323(2) 0.3582(2) 0.43569(11) 0.0250 1.0000 Uani .
C42 C 0.3542(3) 0.4343(2) 0.44034(12) 0.0313 1.0000 Uani .
C43 C 0.2960(3) 0.4867(2) 0.44751(14) 0.0428 1.0000 Uani .
C44 C 0.2178(3) 0.4663(3) 0.44982(14) 0.0505 1.0000 Uani .
C45 C 0.1979(3) 0.3895(3) 0.44629(15) 0.0486 1.0000 Uani .
C46 C 0.2543(2) 0.3346(2) 0.43853(12) 0.0337 1.0000 Uani .
C47 C 0.4387(3) 0.4578(2) 0.43897(15) 0.0418 1.0000 Uani .
C48 C 0.1539(4) 0.5250(4) 0.4556(2) 0.0810 1.0000 Uani .
C49 C 0.2321(3) 0.2527(3) 0.43269(15) 0.0460 1.0000 Uani .
C50 C 0.5238(3) 0.2917(3) 0.51268(13) 0.0384 1.0000 Uani D
C51 C 0.3865(3) 0.1826(3) 0.56139(13) 0.0443 1.0000 Uani .
C52 C 0.3376(3) 0.1565(3) 0.52896(15) 0.0462 1.0000 Uani .
C53 C 0.3844(3) 0.1168(2) 0.50065(13) 0.0450 1.0000 Uani .
C54 C 0.4626(3) 0.1181(2) 0.51499(13) 0.0436 1.0000 Uani .
C55 C 0.4635(3) 0.1597(3) 0.55271(13) 0.0445 1.0000 Uani .
C56 C 0.3735(2) 0.3143(2) 0.51836(11) 0.0301 1.0000 Uani .
O2 O 0.3437(2) 0.36694(18) 0.53342(9) 0.0447 1.0000 Uani .
Fe3 Fe 0.52993(3) 0.15545(3) 0.254495(15) 0.0211 1.0000 Uani D
C57 C 0.51163(19) 0.15590(19) 0.19487(10) 0.0187 1.0000 Uani .
N5 N 0.55075(17) 0.19443(16) 0.16413(9) 0.0201 1.0000 Uani .
C58 C 0.5265(2) 0.1712(2) 0.12489(10) 0.0242 1.0000 Uani .
C59 C 0.4714(2) 0.1186(2) 0.13047(11) 0.0277 1.0000 Uani .
N6 N 0.46186(17) 0.11006(16) 0.17260(9) 0.0215 1.0000 Uani .
C60 C 0.6061(2) 0.25681(19) 0.16728(11) 0.0230 1.0000 Uani .
C61 C 0.6852(2) 0.2429(2) 0.15914(11) 0.0285 1.0000 Uani .
C62 C 0.7362(2) 0.3044(2) 0.16079(12) 0.0331 1.0000 Uani .
C63 C 0.7105(3) 0.3772(3) 0.16901(14) 0.0393 1.0000 Uani .
C64 C 0.6310(3) 0.3890(2) 0.17515(13) 0.0341 1.0000 Uani .
C65 C 0.5772(2) 0.3299(2) 0.17336(10) 0.0269 1.0000 Uani .
C66 C 0.7165(2) 0.1647(2) 0.14855(13) 0.0338 1.0000 Uani .
C67 C 0.7677(3) 0.4441(3) 0.17048(17) 0.0614 1.0000 Uani .
C68 C 0.4906(2) 0.3489(2) 0.17495(12) 0.0327 1.0000 Uani .
C69 C 0.4052(2) 0.0555(2) 0.18761(12) 0.0252 1.0000 Uani .
C70 C 0.3274(2) 0.0785(2) 0.19103(12) 0.0288 1.0000 Uani .
C71 C 0.2720(2) 0.0238(3) 0.20086(14) 0.0407 1.0000 Uani .
C72 C 0.2927(3) -0.0515(3) 0.20789(14) 0.0390 1.0000 Uani .
C73 C 0.3713(3) -0.0720(2) 0.20494(14) 0.0385 1.0000 Uani .
C74 C 0.4285(2) -0.0188(2) 0.19415(11) 0.0287 1.0000 Uani .
C75 C 0.3035(2) 0.1606(3) 0.18370(15) 0.0413 1.0000 Uani .
C76 C 0.2313(3) -0.1113(3) 0.21742(18) 0.0641 1.0000 Uani .
C77 C 0.5131(3) -0.0417(2) 0.18994(14) 0.0381 1.0000 Uani .
C78 C 0.4701(3) 0.2536(2) 0.26215(12) 0.0375 1.0000 Uani D
C79 C 0.5874(2) 0.1227(3) 0.30966(12) 0.0334 1.0000 Uani .
C80 C 0.6075(3) 0.0721(3) 0.27727(13) 0.0404 1.0000 Uani .
C81 C 0.6460(2) 0.1142(3) 0.24639(14) 0.0464 1.0000 Uani .
C82 C 0.6485(2) 0.1919(3) 0.25852(13) 0.0443 1.0000 Uani .
C83 C 0.6126(3) 0.1961(3) 0.29854(12) 0.0374 1.0000 Uani .
C84 C 0.4456(2) 0.1086(2) 0.26984(11) 0.0296 1.0000 Uani .
O3 O 0.3924(2) 0.0784(2) 0.28504(10) 0.0528 1.0000 Uani .
Fe4 Fe -0.01542(3) 0.16199(3) 0.246389(16) 0.0222 1.0000 Uani D
C85 C 0.00116(19) 0.1544(2) 0.30574(10) 0.0209 1.0000 Uani .
N7 N -0.03578(19) 0.10926(18) 0.33476(10) 0.0310 1.0000 Uani .
C86 C -0.0093(3) 0.1248(3) 0.37467(12) 0.0443 1.0000 Uani .
C87 C 0.0454(3) 0.1779(3) 0.37147(13) 0.0477 1.0000 Uani .
N8 N 0.05179(18) 0.19587(19) 0.33016(9) 0.0294 1.0000 Uani .
C88 C -0.0960(2) 0.0534(2) 0.32828(12) 0.0292 1.0000 Uani .
C89 C -0.1728(2) 0.0725(2) 0.33676(11) 0.0275 1.0000 Uani .
C90 C -0.2306(2) 0.0172(2) 0.33114(13) 0.0330 1.0000 Uani .
C91 C -0.2128(2) -0.0553(2) 0.31708(14) 0.0354 1.0000 Uani .
C92 C -0.1336(3) -0.0723(2) 0.30972(14) 0.0374 1.0000 Uani .
C93 C -0.0750(2) -0.0198(2) 0.31675(12) 0.0314 1.0000 Uani .
C94 C -0.1948(3) 0.1496(3) 0.35400(14) 0.0421 1.0000 Uani .
C95 C -0.2746(3) -0.1158(3) 0.31167(18) 0.0552 1.0000 Uani .
C96 C 0.0102(3) -0.0446(3) 0.31537(18) 0.0522 1.0000 Uani .
C97 C 0.1047(2) 0.2556(2) 0.31790(11) 0.0251 1.0000 Uani .
C98 C 0.1840(2) 0.2384(2) 0.31262(12) 0.0297 1.0000 Uani .
C99 C 0.2349(2) 0.2995(3) 0.30566(13) 0.0378 1.0000 Uani .
C100 C 0.2086(3) 0.3734(3) 0.30396(15) 0.0453 1.0000 Uani .
C101 C 0.1301(3) 0.3875(3) 0.30859(15) 0.0440 1.0000 Uani .
C102 C 0.0764(2) 0.3296(2) 0.31591(12) 0.0341 1.0000 Uani .
C103 C 0.2137(2) 0.1587(3) 0.31413(16) 0.0440 1.0000 Uani .
C104 C 0.2664(4) 0.4386(3) 0.2985(2) 0.0745 1.0000 Uani .
C105 C -0.0099(3) 0.3470(3) 0.32133(16) 0.0471 1.0000 Uani .
C106 C 0.0512(3) 0.0679(2) 0.23538(13) 0.0387 1.0000 Uani D
C107 C -0.0679(3) 0.1972(3) 0.19103(12) 0.0415 1.0000 Uani .
C108 C -0.0988(3) 0.2415(3) 0.22380(14) 0.0407 1.0000 Uani .
C109 C -0.1364(2) 0.1910(3) 0.25148(14) 0.0413 1.0000 Uani .
C110 C -0.1293(2) 0.1169(3) 0.23563(13) 0.0392 1.0000 Uani .
C111 C -0.0872(3) 0.1211(3) 0.19824(13) 0.0388 1.0000 Uani .
C112 C 0.0685(2) 0.2125(2) 0.23443(11) 0.0289 1.0000 Uani .
O4 O 0.12352(17) 0.24244(18) 0.22101(8) 0.0406 1.0000 Uani .
H1 H 0.2859(17) 0.7511(15) 0.4798(8) 0.022(10) 1.0000 Uiso D
H2 H 0.3191(14) 0.6772(16) 0.4976(9) 0.021(9) 1.0000 Uiso D
H3 H 0.3322(15) 0.6954(17) 0.4500(10) 0.037(12) 1.0000 Uiso D
H4 H 0.571(2) 0.2605(18) 0.5093(11) 0.072(17) 1.0000 Uiso D
H5 H 0.5289(16) 0.3125(18) 0.5391(11) 0.053(14) 1.0000 Uiso D
H6 H 0.5292(17) 0.338(2) 0.4927(11) 0.054(13) 1.0000 Uiso D
H7 H 0.5028(18) 0.2965(18) 0.2548(11) 0.052(13) 1.0000 Uiso D
H8 H 0.4519(19) 0.2636(16) 0.2907(11) 0.058(15) 1.0000 Uiso D
H9 H 0.425(2) 0.2590(14) 0.2468(10) 0.045(12) 1.0000 Uiso D
H10 H 0.0202(17) 0.0197(19) 0.2383(10) 0.053(14) 1.0000 Uiso D
H11 H 0.0971(18) 0.0630(14) 0.2532(10) 0.025(10) 1.0000 Uiso D
H12 H 0.071(2) 0.0663(17) 0.2075(12) 0.078(18) 1.0000 Uiso D
H21 H 0.3444 0.7749 0.6459 0.0433 1.0000 Uiso .
H31 H 0.4421 0.6677 0.6397 0.0429 1.0000 Uiso .
H61 H 0.3161 1.0405 0.5980 0.0454 1.0000 Uiso .
H81 H 0.1389 0.9103 0.5492 0.0431 1.0000 Uiso .
H101 H 0.4357 0.9908 0.6155 0.0564 1.0000 Uiso .
H102 H 0.4324 0.9038 0.6330 0.0564 1.0000 Uiso .
H103 H 0.4671 0.9206 0.5869 0.0564 1.0000 Uiso .
H111 H 0.1447 1.0600 0.6029 0.0719 1.0000 Uiso .
H112 H 0.1953 1.0991 0.5657 0.0719 1.0000 Uiso .
H113 H 0.1215 1.0434 0.5548 0.0719 1.0000 Uiso .
H121 H 0.1470 0.7798 0.5455 0.0509 1.0000 Uiso .
H122 H 0.2039 0.7404 0.5800 0.0509 1.0000 Uiso .
H123 H 0.2324 0.7463 0.5319 0.0509 1.0000 Uiso .
H151 H 0.5332 0.4660 0.5432 0.0442 1.0000 Uiso .
H171 H 0.7013 0.6310 0.5574 0.0404 1.0000 Uiso .
H191 H 0.3988 0.4927 0.5513 0.0479 1.0000 Uiso .
H192 H 0.3792 0.5593 0.5849 0.0479 1.0000 Uiso .
H193 H 0.3734 0.5774 0.5355 0.0479 1.0000 Uiso .
H201 H 0.6988 0.4535 0.5700 0.0609 1.0000 Uiso .
H202 H 0.7391 0.5071 0.5347 0.0609 1.0000 Uiso .
H203 H 0.6727 0.4447 0.5217 0.0609 1.0000 Uiso .
H211 H 0.6681 0.7578 0.5715 0.0414 1.0000 Uiso .
H212 H 0.5904 0.7675 0.6005 0.0414 1.0000 Uiso .
H213 H 0.5852 0.7853 0.5511 0.0414 1.0000 Uiso .
H231 H 0.5076 0.8039 0.4200 0.0395 1.0000 Uiso .
H241 H 0.5743 0.8520 0.4872 0.0433 1.0000 Uiso .
H251 H 0.4685 0.9178 0.5315 0.0457 1.0000 Uiso .
H261 H 0.3352 0.9086 0.4928 0.0501 1.0000 Uiso .
H271 H 0.3623 0.8395 0.4230 0.0464 1.0000 Uiso .
H301 H 0.4808 0.2213 0.3502 0.0397 1.0000 Uiso .
H311 H 0.3864 0.3310 0.3580 0.0375 1.0000 Uiso .
H341 H 0.5238 -0.0387 0.4105 0.0364 1.0000 Uiso .
H361 H 0.7060 0.1029 0.4401 0.0470 1.0000 Uiso .
H381 H 0.4011 0.0065 0.3936 0.0448 1.0000 Uiso .
H382 H 0.3734 0.0815 0.4194 0.0448 1.0000 Uiso .
H383 H 0.4014 0.0899 0.3714 0.0448 1.0000 Uiso .
H391 H 0.6972 -0.0586 0.4003 0.0697 1.0000 Uiso .
H392 H 0.7220 -0.0328 0.4470 0.0697 1.0000 Uiso .
H393 H 0.6479 -0.0902 0.4400 0.0697 1.0000 Uiso .
H401 H 0.6947 0.2332 0.4373 0.0598 1.0000 Uiso .
H402 H 0.6110 0.2668 0.4535 0.0598 1.0000 Uiso .
H403 H 0.6300 0.2638 0.4040 0.0598 1.0000 Uiso .
H431 H 0.3107 0.5414 0.4512 0.0514 1.0000 Uiso .
H451 H 0.1418 0.3738 0.4494 0.0583 1.0000 Uiso .
H471 H 0.4427 0.5141 0.4428 0.0501 1.0000 Uiso .
H472 H 0.4682 0.4314 0.4615 0.0501 1.0000 Uiso .
H473 H 0.4617 0.4435 0.4116 0.0501 1.0000 Uiso .
H481 H 0.1440 0.5515 0.4287 0.0972 1.0000 Uiso .
H482 H 0.1707 0.5630 0.4768 0.0972 1.0000 Uiso .
H483 H 0.1047 0.4993 0.4650 0.0972 1.0000 Uiso .
H491 H 0.1741 0.2470 0.4358 0.0552 1.0000 Uiso .
H492 H 0.2594 0.2209 0.4539 0.0552 1.0000 Uiso .
H493 H 0.2481 0.2357 0.4044 0.0552 1.0000 Uiso .
H511 H 0.3691 0.2122 0.5862 0.0532 1.0000 Uiso .
H521 H 0.2797 0.1649 0.5267 0.0554 1.0000 Uiso .
H531 H 0.3657 0.0919 0.4747 0.0540 1.0000 Uiso .
H541 H 0.5089 0.0942 0.5012 0.0523 1.0000 Uiso .
H551 H 0.5107 0.1707 0.5700 0.0534 1.0000 Uiso .
H581 H 0.5466 0.1905 0.0978 0.0291 1.0000 Uiso .
H591 H 0.4425 0.0906 0.1083 0.0333 1.0000 Uiso .
H621 H 0.7934 0.2956 0.1559 0.0397 1.0000 Uiso .
H641 H 0.6119 0.4417 0.1810 0.0409 1.0000 Uiso .
H661 H 0.7743 0.1678 0.1439 0.0406 1.0000 Uiso .
H662 H 0.7054 0.1290 0.1719 0.0406 1.0000 Uiso .
H663 H 0.6903 0.1458 0.1229 0.0406 1.0000 Uiso .
H671 H 0.7795 0.4613 0.1417 0.0737 1.0000 Uiso .
H672 H 0.8173 0.4278 0.1844 0.0737 1.0000 Uiso .
H673 H 0.7435 0.4869 0.1864 0.0737 1.0000 Uiso .
H681 H 0.4839 0.4047 0.1796 0.0392 1.0000 Uiso .
H682 H 0.4654 0.3202 0.1981 0.0392 1.0000 Uiso .
H683 H 0.4654 0.3342 0.1482 0.0392 1.0000 Uiso .
H711 H 0.2156 0.0389 0.2029 0.0488 1.0000 Uiso .
H731 H 0.3870 -0.1257 0.2106 0.0462 1.0000 Uiso .
H751 H 0.2456 0.1658 0.1876 0.0495 1.0000 Uiso .
H752 H 0.3314 0.1942 0.2038 0.0495 1.0000 Uiso .
H753 H 0.3179 0.1757 0.1549 0.0495 1.0000 Uiso .
H761 H 0.2054 -0.1277 0.1912 0.0770 1.0000 Uiso .
H762 H 0.2568 -0.1561 0.2308 0.0770 1.0000 Uiso .
H763 H 0.1910 -0.0895 0.2365 0.0770 1.0000 Uiso .
H771 H 0.5185 -0.0973 0.1958 0.0457 1.0000 Uiso .
H772 H 0.5456 -0.0122 0.2101 0.0457 1.0000 Uiso .
H773 H 0.5314 -0.0309 0.1612 0.0457 1.0000 Uiso .
H791 H 0.5600 0.1087 0.3359 0.0401 1.0000 Uiso .
H801 H 0.5964 0.0163 0.2765 0.0485 1.0000 Uiso .
H811 H 0.6679 0.0930 0.2202 0.0557 1.0000 Uiso .
H821 H 0.6710 0.2351 0.2423 0.0531 1.0000 Uiso .
H831 H 0.6064 0.2431 0.3156 0.0449 1.0000 Uiso .
H861 H -0.0280 0.1004 0.4008 0.0531 1.0000 Uiso .
H871 H 0.0763 0.2006 0.3947 0.0572 1.0000 Uiso .
H901 H -0.2864 0.0303 0.3374 0.0396 1.0000 Uiso .
H921 H -0.1194 -0.1239 0.2991 0.0449 1.0000 Uiso .
H941 H -0.2529 0.1522 0.3580 0.0506 1.0000 Uiso .
H942 H -0.1681 0.1574 0.3812 0.0506 1.0000 Uiso .
H943 H -0.1780 0.1902 0.3342 0.0506 1.0000 Uiso .
H951 H -0.2887 -0.1375 0.3393 0.0663 1.0000 Uiso .
H952 H -0.3223 -0.0930 0.2986 0.0663 1.0000 Uiso .
H953 H -0.2538 -0.1572 0.2935 0.0663 1.0000 Uiso .
H961 H 0.0132 -0.0990 0.3064 0.0627 1.0000 Uiso .
H962 H 0.0339 -0.0392 0.3435 0.0627 1.0000 Uiso .
H963 H 0.0395 -0.0120 0.2953 0.0627 1.0000 Uiso .
H991 H 0.2921 0.2891 0.3018 0.0454 1.0000 Uiso .
H1011 H 0.1109 0.4411 0.3067 0.0528 1.0000 Uiso .
H1031 H 0.2717 0.1585 0.3097 0.0528 1.0000 Uiso .
H1032 H 0.2015 0.1360 0.3418 0.0528 1.0000 Uiso .
H1033 H 0.1878 0.1280 0.2920 0.0528 1.0000 Uiso .
H1041 H 0.2910 0.4509 0.3257 0.0894 1.0000 Uiso .
H1042 H 0.2381 0.4843 0.2877 0.0894 1.0000 Uiso .
H1043 H 0.3081 0.4233 0.2784 0.0894 1.0000 Uiso .
H1051 H -0.0185 0.4030 0.3189 0.0566 1.0000 Uiso .
H1052 H -0.0274 0.3293 0.3492 0.0566 1.0000 Uiso .
H1053 H -0.0407 0.3200 0.2995 0.0566 1.0000 Uiso .
H1071 H -0.0375 0.2170 0.1669 0.0498 1.0000 Uiso .
H1081 H -0.0949 0.2980 0.2268 0.0489 1.0000 Uiso .
H1091 H -0.1633 0.2054 0.2778 0.0496 1.0000 Uiso .
H1101 H -0.1504 0.0695 0.2486 0.0470 1.0000 Uiso .
H1111 H -0.0734 0.0772 0.1800 0.0466 1.0000 Uiso .

loop_
_atom_site_aniso_label
_atom_site_aniso_U_11
_atom_site_aniso_U_22
_atom_site_aniso_U_33
_atom_site_aniso_U_23
_atom_site_aniso_U_13
_atom_site_aniso_U_12
Fe1 0.0254(3) 0.0191(2) 0.0178(2) 0.0018(2) -0.0001(2) -0.0021(2)
C1 0.0191(18) 0.0165(17) 0.0246(18) 0.0021(14) -0.0008(14) -0.0033(14)
N1 0.0298(18) 0.0306(18) 0.0214(15) 0.0055(13) 0.0039(13) 0.0040(14)
C2 0.036(2) 0.049(3) 0.0231(19) 0.0053(18) 0.0085(17) 0.012(2)
C3 0.042(2) 0.043(2) 0.0222(19) 0.0120(17) 0.0043(18) 0.008(2)
N2 0.0230(16) 0.0257(16) 0.0206(15) 0.0058(12) 0.0023(12) 0.0029(12)
C4 0.027(2) 0.029(2) 0.0220(18) 0.0021(15) 0.0037(15) 0.0105(16)
C5 0.033(2) 0.038(2) 0.024(2) -0.0006(17) 0.0074(17) -0.0031(19)
C6 0.040(3) 0.029(2) 0.044(3) 0.0018(19) 0.015(2) -0.0019(19)
C7 0.041(3) 0.032(2) 0.045(3) 0.015(2) 0.023(2) 0.0063(19)
C8 0.022(2) 0.049(3) 0.037(2) 0.013(2) 0.0051(17) 0.0066(19)
C9 0.028(2) 0.035(2) 0.0248(18) 0.0025(17) 0.0079(16) -0.0018(18)
C10 0.043(3) 0.070(3) 0.028(2) -0.013(2) -0.002(2) -0.003(2)
C11 0.054(3) 0.039(3) 0.086(4) 0.019(3) 0.023(3) 0.021(2)
C12 0.036(2) 0.042(3) 0.049(3) -0.004(2) 0.007(2) -0.005(2)
C13 0.025(2) 0.0269(19) 0.0213(17) 0.0023(15) -0.0016(15) 0.0051(16)
C14 0.033(2) 0.029(2) 0.0244(19) 0.0090(16) 0.0025(16) 0.0032(18)
C15 0.050(3) 0.029(2) 0.032(2) 0.0109(17) 0.0041(19) 0.0048(19)
C16 0.040(3) 0.035(2) 0.032(2) 0.0066(18) 0.0047(19) 0.016(2)
C17 0.026(2) 0.046(3) 0.030(2) 0.0061(19) -0.0009(17) 0.0058(19)
C18 0.026(2) 0.038(2) 0.0183(17) 0.0056(15) -0.0019(14) -0.0013(17)
C19 0.036(3) 0.033(2) 0.051(3) 0.011(2) -0.003(2) -0.0019(19)
C20 0.052(3) 0.046(3) 0.054(3) 0.011(2) 0.010(2) 0.024(2)
C21 0.032(2) 0.037(2) 0.035(2) -0.0052(18) -0.0011(18) -0.0045(19)
C22 0.032(2) 0.037(2) 0.029(2) 0.0017(19) -0.0064(17) -0.0050(19)
C23 0.053(3) 0.025(2) 0.0207(18) 0.0032(15) 0.0095(18) -0.0147(19)
C24 0.048(3) 0.032(2) 0.028(2) 0.0051(16) 0.0026(19) -0.017(2)
C25 0.063(3) 0.0219(18) 0.030(2) -0.0030(17) 0.013(2) -0.0152(18)
C26 0.055(3) 0.026(2) 0.044(3) 0.0176(19) 0.010(2) 0.006(2)
C27 0.055(3) 0.031(2) 0.029(2) 0.0131(18) -0.0082(19) -0.006(2)
C28 0.0236(19) 0.032(2) 0.0170(16) 0.0039(14) 0.0015(15) -0.0039(17)
O1 0.0476(18) 0.0328(15) 0.0250(14) -0.0004(11) 0.0016(12) 0.0157(14)
Fe2 0.0300(3) 0.0227(3) 0.0189(3) -0.0003(2) 0.0032(2) 0.0011(2)
C29 0.0191(17) 0.0190(16) 0.0229(18) -0.0003(14) 0.0021(15) -0.0052(15)
N3 0.0306(17) 0.0217(15) 0.0216(15) 0.0019(12) 0.0055(13) 0.0060(13)
C30 0.048(2) 0.032(2) 0.0196(18) 0.0041(15) 0.0099(17) 0.0055(19)
C31 0.042(2) 0.028(2) 0.0234(19) 0.0041(16) 0.0013(17) 0.0033(18)
N4 0.0252(16) 0.0226(15) 0.0203(15) 0.0001(12) 0.0024(13) 0.0026(13)
C32 0.0264(19) 0.0205(18) 0.0204(16) 0.0005(14) 0.0060(15) 0.0018(15)
C33 0.027(2) 0.031(2) 0.0190(17) -0.0005(15) 0.0051(15) -0.0030(17)
C34 0.042(2) 0.0187(19) 0.030(2) 0.0031(15) 0.0125(17) 0.0022(17)
C35 0.042(3) 0.032(2) 0.038(2) 0.0101(19) 0.016(2) 0.0099(19)
C36 0.022(2) 0.057(3) 0.039(2) 0.009(2) 0.0058(19) 0.000(2)
C37 0.029(2) 0.032(2) 0.0289(19) -0.0013(17) 0.0035(16) -0.0056(18)
C38 0.040(3) 0.038(2) 0.033(2) -0.0022(18) -0.0009(19) -0.0058(19)
C39 0.052(3) 0.052(3) 0.071(4) 0.028(3) 0.033(3) 0.026(3)
C40 0.042(3) 0.047(3) 0.061(3) -0.007(2) 0.017(2) -0.018(2)
C41 0.028(2) 0.026(2) 0.0216(18) -0.0008(15) -0.0014(15) 0.0062(16)
C42 0.040(2) 0.026(2) 0.028(2) 0.0019(16) -0.0035(18) 0.0014(18)
C43 0.058(3) 0.028(2) 0.042(3) -0.0026(19) 0.000(2) 0.015(2)
C44 0.054(3) 0.061(3) 0.036(3) -0.001(2) 0.001(2) 0.032(3)
C45 0.033(3) 0.068(4) 0.044(3) -0.007(2) 0.001(2) 0.009(2)
C46 0.027(2) 0.041(2) 0.033(2) -0.0062(19) 0.0015(17) 0.0031(19)
C47 0.048(3) 0.028(2) 0.049(3) 0.0035(19) 0.002(2) -0.011(2)
C48 0.082(4) 0.090(5) 0.071(4) -0.006(4) -0.003(3) 0.062(4)
C49 0.030(2) 0.056(3) 0.051(3) -0.013(2) 0.000(2) -0.007(2)
C50 0.035(2) 0.051(3) 0.029(2) -0.0041(19) -0.0068(18) 0.000(2)
C51 0.064(3) 0.040(3) 0.029(2) 0.0073(19) 0.014(2) 0.010(2)
C52 0.047(3) 0.044(3) 0.048(3) 0.019(2) 0.013(2) -0.004(2)
C53 0.078(3) 0.027(2) 0.030(2) 0.0055(19) 0.012(2) -0.013(2)
C54 0.069(3) 0.031(2) 0.031(2) 0.0042(17) 0.009(2) 0.011(2)
C55 0.064(3) 0.042(3) 0.028(2) 0.0075(19) 0.001(2) 0.007(2)
C56 0.036(2) 0.032(2) 0.0223(19) 0.0047(16) 0.0046(17) -0.0019(18)
O2 0.061(2) 0.0374(17) 0.0354(17) -0.0054(14) 0.0105(15) 0.0108(15)
Fe3 0.0213(2) 0.0241(3) 0.0180(2) 0.0020(2) -0.0001(2) 0.0034(2)
C57 0.0145(16) 0.0172(17) 0.0244(18) 0.0030(14) -0.0004(14) 0.0046(15)
N5 0.0239(16) 0.0186(14) 0.0179(14) 0.0027(11) -0.0026(12) 0.0004(12)
C58 0.028(2) 0.0272(19) 0.0171(16) -0.0031(14) -0.0021(15) 0.0003(17)
C59 0.034(2) 0.029(2) 0.0204(18) 0.0003(15) -0.0030(17) -0.0014(18)
N6 0.0203(16) 0.0232(15) 0.0212(14) 0.0020(12) -0.0034(12) 0.0010(13)
C60 0.0293(19) 0.0195(18) 0.0203(17) 0.0043(14) -0.0018(15) -0.0026(15)
C61 0.029(2) 0.035(2) 0.0212(18) 0.0048(16) -0.0008(15) 0.0009(17)
C62 0.024(2) 0.048(2) 0.027(2) 0.0046(18) -0.0007(16) -0.0084(18)
C63 0.047(3) 0.036(2) 0.036(2) 0.0031(19) -0.009(2) -0.018(2)
C64 0.045(3) 0.023(2) 0.035(2) -0.0018(17) 0.0017(19) -0.0077(18)
C65 0.035(2) 0.029(2) 0.0162(16) 0.0041(14) 0.0034(16) -0.0005(17)
C66 0.026(2) 0.037(2) 0.038(2) 0.0087(19) 0.0071(17) 0.0088(18)
C67 0.071(4) 0.055(3) 0.058(3) -0.002(3) 0.002(3) -0.036(3)
C68 0.038(2) 0.028(2) 0.032(2) 0.0055(17) 0.0035(17) 0.0077(19)
C69 0.024(2) 0.028(2) 0.0239(18) 0.0014(15) -0.0014(15) -0.0030(16)
C70 0.021(2) 0.037(2) 0.028(2) 0.0039(17) -0.0082(16) 0.0005(17)
C71 0.023(2) 0.061(3) 0.039(2) -0.001(2) -0.0012(18) -0.008(2)
C72 0.036(2) 0.044(3) 0.037(2) 0.007(2) -0.0025(19) -0.017(2)
C73 0.048(3) 0.026(2) 0.041(2) 0.0020(18) -0.006(2) -0.012(2)
C74 0.034(2) 0.027(2) 0.0246(19) 0.0007(15) -0.0024(17) -0.0017(18)
C75 0.029(2) 0.041(3) 0.054(3) 0.009(2) -0.001(2) 0.011(2)
C76 0.057(3) 0.065(3) 0.070(4) 0.012(3) 0.004(3) -0.037(3)
C77 0.036(2) 0.027(2) 0.050(3) -0.0005(18) 0.003(2) 0.0049(19)
C78 0.047(3) 0.040(2) 0.025(2) -0.0003(17) -0.002(2) 0.005(2)
C79 0.029(2) 0.045(2) 0.026(2) 0.0082(18) -0.0001(17) 0.0158(19)
C80 0.047(3) 0.045(3) 0.029(2) 0.0037(19) -0.009(2) 0.024(2)
C81 0.029(2) 0.082(3) 0.029(2) -0.002(2) -0.005(2) 0.029(2)
C82 0.025(2) 0.083(4) 0.025(2) 0.010(2) -0.0045(17) -0.005(2)
C83 0.032(2) 0.055(3) 0.026(2) 0.0030(19) -0.0060(18) -0.005(2)
C84 0.037(2) 0.032(2) 0.0200(17) 0.0038(16) -0.0032(16) -0.0036(18)
O3 0.054(2) 0.068(2) 0.0371(17) 0.0083(17) 0.0042(16) -0.0211(18)
Fe4 0.0214(2) 0.0262(3) 0.0191(3) 0.0024(2) -0.0009(2) -0.0019(2)
C85 0.0164(17) 0.0251(19) 0.0212(18) 0.0056(14) -0.0028(14) -0.0004(15)
N7 0.0292(18) 0.0352(18) 0.0286(16) 0.0112(14) -0.0061(15) -0.0134(15)
C86 0.048(3) 0.064(3) 0.022(2) 0.018(2) -0.0096(19) -0.025(2)
C87 0.054(3) 0.065(3) 0.024(2) 0.012(2) -0.006(2) -0.024(2)
N8 0.0281(18) 0.0386(18) 0.0216(15) 0.0028(14) -0.0030(13) -0.0087(14)
C88 0.026(2) 0.032(2) 0.029(2) 0.0117(17) -0.0060(16) -0.0110(17)
C89 0.032(2) 0.030(2) 0.0209(18) 0.0084(16) -0.0009(16) -0.0018(17)
C90 0.026(2) 0.039(2) 0.034(2) 0.0106(18) -0.0013(17) -0.0050(18)
C91 0.030(2) 0.031(2) 0.046(3) 0.0098(19) -0.0113(19) -0.0105(18)
C92 0.046(3) 0.028(2) 0.038(2) 0.0057(18) -0.005(2) 0.004(2)
C93 0.025(2) 0.034(2) 0.035(2) 0.0135(17) -0.0001(18) -0.0004(18)
C94 0.048(3) 0.042(3) 0.036(2) 0.001(2) 0.005(2) 0.002(2)
C95 0.044(3) 0.046(3) 0.076(4) 0.009(3) -0.010(3) -0.022(2)
C96 0.033(3) 0.045(3) 0.079(4) 0.026(3) 0.004(2) 0.005(2)
C97 0.0229(19) 0.029(2) 0.0232(18) 0.0048(15) -0.0028(15) -0.0089(16)
C98 0.026(2) 0.034(2) 0.029(2) 0.0026(17) -0.0083(16) -0.0010(17)
C99 0.022(2) 0.054(3) 0.037(2) 0.009(2) -0.0062(18) -0.011(2)
C100 0.039(3) 0.049(3) 0.048(3) 0.009(2) -0.014(2) -0.019(2)
C101 0.047(3) 0.029(2) 0.056(3) 0.002(2) -0.013(2) -0.007(2)
C102 0.031(2) 0.039(2) 0.032(2) -0.0002(17) -0.0047(18) 0.0027(19)
C103 0.031(2) 0.039(3) 0.062(3) -0.001(2) -0.012(2) 0.005(2)
C104 0.058(4) 0.061(4) 0.104(5) 0.027(3) -0.022(3) -0.038(3)
C105 0.039(3) 0.049(3) 0.054(3) -0.008(2) 0.001(2) 0.008(2)
C106 0.047(3) 0.038(2) 0.031(2) -0.0071(18) 0.000(2) 0.010(2)
C107 0.031(2) 0.069(3) 0.025(2) 0.021(2) -0.0078(18) -0.004(2)
C108 0.037(2) 0.044(3) 0.042(2) 0.011(2) -0.011(2) 0.003(2)
C109 0.0230(19) 0.071(3) 0.030(2) 0.011(2) -0.0080(19) 0.0083(19)
C110 0.026(2) 0.058(3) 0.034(2) 0.012(2) -0.0104(18) -0.014(2)
C111 0.035(2) 0.054(3) 0.028(2) -0.004(2) -0.0083(18) -0.008(2)
C112 0.033(2) 0.034(2) 0.0189(17) 0.0025(15) -0.0035(16) -0.0032(18)
O4 0.0382(17) 0.0535(19) 0.0300(15) 0.0056(14) 0.0039(13) -0.0173(15)

loop_
_atom_type_symbol
_atom_type_scat_dispersion_real
_atom_type_scat_dispersion_imag
_atom_type_scat_Cromer_Mann_a1
_atom_type_scat_Cromer_Mann_b1
_atom_type_scat_Cromer_Mann_a2
_atom_type_scat_Cromer_Mann_b2
_atom_type_scat_Cromer_Mann_a3
_atom_type_scat_Cromer_Mann_b3
_atom_type_scat_Cromer_Mann_a4
_atom_type_scat_Cromer_Mann_b4
_atom_type_scat_Cromer_Mann_c
_atom_type_scat_source
'C ' 0.0033 0.0016 2.3100 20.8439 1.0200 10.2075 1.5886 0.5687 0.8650 51.6512 0.2156 International_Tables_Vol_IV_Table_2.2B
'H ' 0.0000 0.0000 0.4930 10.5109 0.3229 26.1257 0.1402 3.1424 0.0408 57.7998 0.0030 International_Tables_Vol_IV_Table_2.2B
'Fe ' 0.3463 0.8444 11.7695 4.7611 7.3573 0.3072 3.5222 15.3535 2.3045 76.8805 1.0369 International_Tables_Vol_IV_Table_2.2B
'N ' 0.0061 0.0033 12.2126 0.0057 3.1322 9.8933 2.0125 28.9975 1.1663 0.5826 -11.5290 International_Tables_Vol_IV_Table_2.2B
'O ' 0.0106 0.0060 3.0485 13.2771 2.2868 5.7011 1.5463 0.3239 0.8670 32.9089 0.2508 International_Tables_Vol_IV_Table_2.2B

loop_
_geom_angle_atom_site_label_1
_geom_angle_site_symmetry_1
_geom_angle_atom_site_label_2
_geom_angle_site_symmetry_2
_geom_angle_atom_site_label_3
_geom_angle_site_symmetry_3
_geom_angle
_geom_angle_publ_flag
C1 . Fe1 . C22 . 91.57(15) yes
C1 . Fe1 . C23 . 154.90(15) yes
C22 . Fe1 . C23 . 112.87(17) yes
C1 . Fe1 . C24 . 115.71(15) yes
C22 . Fe1 . C24 . 150.85(17) yes
C23 . Fe1 . C24 . 39.21(15) yes
C1 . Fe1 . C25 . 93.77(15) yes
C22 . Fe1 . C25 . 136.00(19) yes
C23 . Fe1 . C25 . 64.98(15) yes
C24 . Fe1 . C25 . 38.58(16) yes
C1 . Fe1 . C26 . 106.84(16) yes
C22 . Fe1 . C26 . 98.20(19) yes
C23 . Fe1 . C26 . 65.55(17) yes
C24 . Fe1 . C26 . 65.42(18) yes
C25 . Fe1 . C26 . 38.80(18) yes
C1 . Fe1 . C27 . 144.93(17) yes
C22 . Fe1 . C27 . 86.85(17) yes
C23 . Fe1 . C27 . 38.56(18) yes
C24 . Fe1 . C27 . 65.07(17) yes
C25 . Fe1 . C27 . 64.79(17) yes
C1 . Fe1 . C28 . 97.34(15) yes
C22 . Fe1 . C28 . 85.80(18) yes
C23 . Fe1 . C28 . 90.38(16) yes
C24 . Fe1 . C28 . 99.82(17) yes
C25 . Fe1 . C28 . 136.38(18) yes
C26 . Fe1 . C27 . 39.25(17) yes
C26 . Fe1 . C28 . 155.32(16) yes
C27 . Fe1 . C28 . 117.44(17) yes
Fe1 . C1 . N1 . 130.8(3) yes
Fe1 . C1 . N2 . 127.9(3) yes
N1 . C1 . N2 . 101.3(3) yes
C1 . N1 . C2 . 112.5(3) yes
C1 . N1 . C4 . 129.0(3) yes
C2 . N1 . C4 . 118.3(3) yes
N1 . C2 . C3 . 106.6(3) yes
N1 . C2 . H21 . 126.676 no
C3 . C2 . H21 . 126.676 no
C2 . C3 . N2 . 106.7(3) yes
C2 . C3 . H31 . 126.626 no
N2 . C3 . H31 . 126.626 no
C1 . N2 . C3 . 112.8(3) yes
C1 . N2 . C13 . 128.5(3) yes
C3 . N2 . C13 . 118.6(3) yes
N1 . C4 . C5 . 118.4(3) yes
N1 . C4 . C9 . 120.0(3) yes
C5 . C4 . C9 . 121.1(4) yes
C4 . C5 . C6 . 118.6(4) yes
C4 . C5 . C10 . 122.5(4) yes
C6 . C5 . C10 . 118.8(4) yes
C5 . C6 . C7 . 121.4(4) yes
C5 . C6 . H61 . 119.318 no
C7 . C6 . H61 . 119.318 no
C6 . C7 . C8 . 119.3(4) yes
C6 . C7 . C11 . 121.1(4) yes
C8 . C7 . C11 . 119.6(4) yes
C7 . C8 . C9 . 121.3(4) yes
C7 . C8 . H81 . 119.353 no
C9 . C8 . H81 . 119.352 no
C4 . C9 . C8 . 118.2(4) yes
C4 . C9 . C12 . 122.9(4) yes
C8 . C9 . C12 . 118.9(4) yes
C5 . C10 . H101 . 109.467 no
C5 . C10 . H102 . 109.466 no
H101 . C10 . H102 . 109.476 no
C5 . C10 . H103 . 109.466 no
H101 . C10 . H103 . 109.475 no
H102 . C10 . H103 . 109.476 no
C7 . C11 . H111 . 109.466 no
C7 . C11 . H112 . 109.466 no
H111 . C11 . H112 . 109.475 no
C7 . C11 . H113 . 109.467 no
H111 . C11 . H113 . 109.476 no
H112 . C11 . H113 . 109.477 no
C9 . C12 . H121 . 109.466 no
C9 . C12 . H122 . 109.466 no
H121 . C12 . H122 . 109.476 no
C9 . C12 . H123 . 109.466 no
H121 . C12 . H123 . 109.476 no
H122 . C12 . H123 . 109.476 no
N2 . C13 . C14 . 118.6(3) yes
N2 . C13 . C18 . 119.0(3) yes
C14 . C13 . C18 . 122.1(4) yes
C13 . C14 . C15 . 118.0(4) yes
C13 . C14 . C19 . 121.1(4) yes
C15 . C14 . C19 . 120.9(4) yes
C14 . C15 . C16 . 121.8(4) yes
C14 . C15 . H151 . 119.102 no
C16 . C15 . H151 . 119.102 no
C15 . C16 . C17 . 118.2(4) yes
C15 . C16 . C20 . 120.7(4) yes
C17 . C16 . C20 . 121.1(4) yes
C16 . C17 . C18 . 122.5(4) yes
C16 . C17 . H171 . 118.758 no
C18 . C17 . H171 . 118.759 no
C13 . C18 . C17 . 117.4(4) yes
C13 . C18 . C21 . 121.0(4) yes
C17 . C18 . C21 . 121.6(4) yes
C14 . C19 . H191 . 109.467 no
C14 . C19 . H192 . 109.467 no
H191 . C19 . H192 . 109.476 no
C14 . C19 . H193 . 109.466 no
H191 . C19 . H193 . 109.475 no
H192 . C19 . H193 . 109.476 no
C16 . C20 . H201 . 109.467 no
C16 . C20 . H202 . 109.467 no
H201 . C20 . H202 . 109.476 no
C16 . C20 . H203 . 109.467 no
H201 . C20 . H203 . 109.475 no
H202 . C20 . H203 . 109.477 no
C18 . C21 . H211 . 109.467 no
C18 . C21 . H212 . 109.467 no
H211 . C21 . H212 . 109.475 no
C18 . C21 . H213 . 109.467 no
H211 . C21 . H213 . 109.475 no
H212 . C21 . H213 . 109.477 no
Fe1 . C22 . H1 . 110.3(14) no
Fe1 . C22 . H2 . 113.4(14) no
H1 . C22 . H2 . 106.0(16) no
Fe1 . C22 . H3 . 113.3(14) no
H1 . C22 . H3 . 106.7(16) no
H2 . C22 . H3 . 106.6(16) no
Fe1 . C23 . C24 . 71.1(2) yes
Fe1 . C23 . C27 . 71.0(2) yes
C24 . C23 . C27 . 108.2(4) yes
Fe1 . C23 . H231 . 123.639 no
C24 . C23 . H231 . 125.883 no
C27 . C23 . H231 . 125.883 no
Fe1 . C24 . C23 . 69.7(2) yes
Fe1 . C24 . C25 . 71.3(2) yes
C23 . C24 . C25 . 107.5(4) yes
Fe1 . C24 . H241 . 124.350 no
C23 . C24 . H241 . 126.253 no
C25 . C24 . H241 . 126.253 no
Fe1 . C25 . C24 . 70.1(2) yes
Fe1 . C25 . C26 . 70.4(2) yes
C24 . C25 . C26 . 108.9(4) yes
Fe1 . C25 . H251 . 125.536 no
C24 . C25 . H251 . 125.542 no
C26 . C25 . H251 . 125.542 no
Fe1 . C26 . C25 . 70.8(2) yes
Fe1 . C26 . C27 . 69.5(2) yes
C25 . C26 . C27 . 106.3(4) yes
Fe1 . C26 . H261 . 124.547 no
C25 . C26 . H261 . 126.848 no
C27 . C26 . H261 . 126.848 no
Fe1 . C27 . C23 . 70.4(2) yes
Fe1 . C27 . C26 . 71.3(2) yes
C23 . C27 . C26 . 109.0(4) yes
Fe1 . C27 . H271 . 124.376 no
C23 . C27 . H271 . 125.479 no
C26 . C27 . H271 . 125.479 no
Fe1 . C28 . O1 . 170.5(3) yes
C29 . Fe2 . C50 . 89.90(16) yes
C29 . Fe2 . C51 . 158.41(18) yes
C50 . Fe2 . C51 . 110.85(19) yes
C29 . Fe2 . C52 . 119.46(17) yes
C50 . Fe2 . C52 . 149.56(18) yes
C51 . Fe2 . C52 . 39.19(19) yes
C29 . Fe2 . C53 . 95.59(15) yes
C50 . Fe2 . C53 . 139.2(2) yes
C51 . Fe2 . C53 . 65.00(18) yes
C52 . Fe2 . C53 . 38.54(18) yes
C29 . Fe2 . C54 . 106.24(16) yes
C50 . Fe2 . C54 . 101.2(2) yes
C51 . Fe2 . C54 . 65.06(17) yes
C52 . Fe2 . C54 . 64.91(19) yes
C53 . Fe2 . C54 . 38.61(19) yes
C29 . Fe2 . C55 . 142.85(17) yes
C50 . Fe2 . C55 . 86.72(19) yes
C51 . Fe2 . C55 . 38.75(19) yes
C52 . Fe2 . C55 . 65.3(2) yes
C53 . Fe2 . C55 . 65.07(19) yes
C29 . Fe2 . C56 . 97.87(16) yes
C50 . Fe2 . C56 . 87.04(19) yes
C51 . Fe2 . C56 . 89.36(18) yes
C52 . Fe2 . C56 . 95.92(19) yes
C53 . Fe2 . C56 . 131.7(2) yes
C54 . Fe2 . C55 . 39.04(17) yes
C54 . Fe2 . C56 . 154.41(17) yes
C55 . Fe2 . C56 . 118.84(18) yes
Fe2 . C29 . N3 . 129.9(3) yes
Fe2 . C29 . N4 . 128.6(3) yes
N3 . C29 . N4 . 101.5(3) yes
C29 . N3 . C30 . 112.2(3) yes
C29 . N3 . C32 . 128.8(3) yes
C30 . N3 . C32 . 118.9(3) yes
N3 . C30 . C31 . 107.2(3) yes
N3 . C30 . H301 . 126.414 no
C31 . C30 . H301 . 126.414 no
C30 . C31 . N4 . 106.5(3) yes
C30 . C31 . H311 . 126.733 no
N4 . C31 . H311 . 126.733 no
C29 . N4 . C31 . 112.5(3) yes
C29 . N4 . C41 . 128.9(3) yes
C31 . N4 . C41 . 118.4(3) yes
N3 . C32 . C33 . 118.9(3) yes
N3 . C32 . C37 . 119.5(3) yes
C33 . C32 . C37 . 121.2(3) yes
C32 . C33 . C34 . 118.0(3) yes
C32 . C33 . C38 . 121.6(3) yes
C34 . C33 . C38 . 120.3(3) yes
C33 . C34 . C35 . 122.6(4) yes
C33 . C34 . H341 . 118.704 no
C35 . C34 . H341 . 118.704 no
C34 . C35 . C36 . 118.0(4) yes
C34 . C35 . C39 . 121.4(4) yes
C36 . C35 . C39 . 120.6(4) yes
C35 . C36 . C37 . 122.5(4) yes
C35 . C36 . H361 . 118.746 no
C37 . C36 . H361 . 118.746 no
C32 . C37 . C36 . 117.4(4) yes
C32 . C37 . C40 . 122.3(4) yes
C36 . C37 . C40 . 120.2(4) yes
C33 . C38 . H381 . 109.467 no
C33 . C38 . H382 . 109.467 no
H381 . C38 . H382 . 109.476 no
C33 . C38 . H383 . 109.466 no
H381 . C38 . H383 . 109.476 no
H382 . C38 . H383 . 109.475 no
C35 . C39 . H391 . 109.467 no
C35 . C39 . H392 . 109.467 no
H391 . C39 . H392 . 109.475 no
C35 . C39 . H393 . 109.467 no
H391 . C39 . H393 . 109.476 no
H392 . C39 . H393 . 109.476 no
C37 . C40 . H401 . 109.467 no
C37 . C40 . H402 . 109.466 no
H401 . C40 . H402 . 109.475 no
C37 . C40 . H403 . 109.467 no
H401 . C40 . H403 . 109.476 no
H402 . C40 . H403 . 109.476 no
N4 . C41 . C42 . 119.3(3) yes
N4 . C41 . C46 . 118.2(3) yes
C42 . C41 . C46 . 122.1(4) yes
C41 . C42 . C43 . 117.9(4) yes
C41 . C42 . C47 . 121.1(4) yes
C43 . C42 . C47 . 121.0(4) yes
C42 . C43 . C44 . 122.1(4) yes
C42 . C43 . H431 . 118.943 no
C44 . C43 . H431 . 118.943 no
C43 . C44 . C45 . 118.7(4) yes
C43 . C44 . C48 . 121.6(5) yes
C45 . C44 . C48 . 119.6(5) yes
C44 . C45 . C46 . 121.3(4) yes
C44 . C45 . H451 . 119.343 no
C46 . C45 . H451 . 119.342 no
C41 . C46 . C45 . 117.8(4) yes
C41 . C46 . C49 . 121.1(4) yes
C45 . C46 . C49 . 121.1(4) yes
C42 . C47 . H471 . 109.466 no
C42 . C47 . H472 . 109.466 no
H471 . C47 . H472 . 109.476 no
C42 . C47 . H473 . 109.466 no
H471 . C47 . H473 . 109.476 no
H472 . C47 . H473 . 109.477 no
C44 . C48 . H481 . 109.466 no
C44 . C48 . H482 . 109.466 no
H481 . C48 . H482 . 109.475 no
C44 . C48 . H483 . 109.467 no
H481 . C48 . H483 . 109.476 no
H482 . C48 . H483 . 109.476 no
C46 . C49 . H491 . 109.467 no
C46 . C49 . H492 . 109.467 no
H491 . C49 . H492 . 109.476 no
C46 . C49 . H493 . 109.467 no
H491 . C49 . H493 . 109.475 no
H492 . C49 . H493 . 109.476 no
Fe2 . C50 . H4 . 113.0(15) no
Fe2 . C50 . H5 . 113.0(15) no
H4 . C50 . H5 . 104.3(17) no
Fe2 . C50 . H6 . 113.6(14) no
H4 . C50 . H6 . 107.2(17) no
H5 . C50 . H6 . 104.9(17) no
Fe2 . C51 . C52 . 70.5(2) yes
Fe2 . C51 . C55 . 70.8(3) yes
C52 . C51 . C55 . 108.1(4) yes
Fe2 . C51 . H511 . 124.317 no
C52 . C51 . H511 . 125.962 no
C55 . C51 . H511 . 125.962 no
Fe2 . C52 . C51 . 70.3(3) yes
Fe2 . C52 . C53 . 71.5(2) yes
C51 . C52 . C53 . 108.0(4) yes
Fe2 . C52 . H521 . 123.847 no
C51 . C52 . H521 . 125.992 no
C53 . C52 . H521 . 125.991 no
Fe2 . C53 . C52 . 70.0(3) yes
Fe2 . C53 . C54 . 71.0(2) yes
C52 . C53 . C54 . 108.4(4) yes
Fe2 . C53 . H531 . 124.839 no
C52 . C53 . H531 . 125.788 no
C54 . C53 . H531 . 125.788 no
Fe2 . C54 . C53 . 70.4(2) yes
Fe2 . C54 . C55 . 69.6(2) yes
C53 . C54 . C55 . 107.4(4) yes
Fe2 . C54 . H541 . 125.324 no
C53 . C54 . H541 . 126.288 no
C55 . C54 . H541 . 126.288 no
Fe2 . C55 . C51 . 70.4(3) yes
Fe2 . C55 . C54 . 71.4(2) yes
C51 . C55 . C54 . 108.1(4) yes
Fe2 . C55 . H551 . 123.842 no
C51 . C55 . H551 . 125.974 no
C54 . C55 . H551 . 125.974 no
Fe2 . C56 . O2 . 169.6(3) yes
C57 . Fe3 . C78 . 92.12(15) yes
C57 . Fe3 . C79 . 155.17(15) yes
C78 . Fe3 . C79 . 111.29(16) yes
C57 . Fe3 . C80 . 116.62(15) yes
C78 . Fe3 . C80 . 150.27(17) yes
C79 . Fe3 . C80 . 39.19(16) yes
C57 . Fe3 . C81 . 91.63(15) yes
C78 . Fe3 . C81 . 141.0(2) yes
C79 . Fe3 . C81 . 65.12(16) yes
C80 . Fe3 . C81 . 38.79(18) yes
C57 . Fe3 . C82 . 102.19(15) yes
C78 . Fe3 . C82 . 102.4(2) yes
C79 . Fe3 . C82 . 65.76(16) yes
C80 . Fe3 . C82 . 65.8(2) yes
C81 . Fe3 . C82 . 39.09(19) yes
C57 . Fe3 . C83 . 139.94(15) yes
C78 . Fe3 . C83 . 88.01(18) yes
C79 . Fe3 . C83 . 38.73(17) yes
C80 . Fe3 . C83 . 65.40(18) yes
C81 . Fe3 . C83 . 65.17(18) yes
C57 . Fe3 . C84 . 98.76(16) yes
C78 . Fe3 . C84 . 87.25(19) yes
C79 . Fe3 . C84 . 90.79(17) yes
C80 . Fe3 . C84 . 95.20(19) yes
C81 . Fe3 . C84 . 130.3(2) yes
C82 . Fe3 . C83 . 39.41(16) yes
C82 . Fe3 . C84 . 156.48(17) yes
C83 . Fe3 . C84 . 121.24(17) yes
Fe3 . C57 . N5 . 129.6(2) yes
Fe3 . C57 . N6 . 127.8(2) yes
N5 . C57 . N6 . 102.1(3) yes
C57 . N5 . C58 . 111.7(3) yes
C57 . N5 . C60 . 129.6(3) yes
C58 . N5 . C60 . 118.5(3) yes
N5 . C58 . C59 . 106.8(3) yes
N5 . C58 . H581 . 126.600 no
C59 . C58 . H581 . 126.600 no
C58 . C59 . N6 . 107.1(3) yes
C58 . C59 . H591 . 126.467 no
N6 . C59 . H591 . 126.467 no
C57 . N6 . C59 . 112.3(3) yes
C57 . N6 . C69 . 128.8(3) yes
C59 . N6 . C69 . 118.9(3) yes
N5 . C60 . C61 . 118.9(3) yes
N5 . C60 . C65 . 118.6(3) yes
C61 . C60 . C65 . 122.0(3) yes
C60 . C61 . C62 . 117.6(4) yes
C60 . C61 . C66 . 122.8(3) yes
C62 . C61 . C66 . 119.6(3) yes
C61 . C62 . C63 . 122.0(4) yes
C61 . C62 . H621 . 118.997 no
C63 . C62 . H621 . 118.997 no
C62 . C63 . C64 . 118.6(4) yes
C62 . C63 . C67 . 121.2(4) yes
C64 . C63 . C67 . 120.2(4) yes
C63 . C64 . C65 . 121.9(4) yes
C63 . C64 . H641 . 119.059 no
C65 . C64 . H641 . 119.059 no
C60 . C65 . C64 . 117.7(4) yes
C60 . C65 . C68 . 123.6(3) yes
C64 . C65 . C68 . 118.6(4) yes
C61 . C66 . H661 . 109.467 no
C61 . C66 . H662 . 109.466 no
H661 . C66 . H662 . 109.475 no
C61 . C66 . H663 . 109.467 no
H661 . C66 . H663 . 109.476 no
H662 . C66 . H663 . 109.476 no
C63 . C67 . H671 . 109.466 no
C63 . C67 . H672 . 109.466 no
H671 . C67 . H672 . 109.476 no
C63 . C67 . H673 . 109.466 no
H671 . C67 . H673 . 109.476 no
H672 . C67 . H673 . 109.477 no
C65 . C68 . H681 . 109.467 no
C65 . C68 . H682 . 109.467 no
H681 . C68 . H682 . 109.476 no
C65 . C68 . H683 . 109.466 no
H681 . C68 . H683 . 109.475 no
H682 . C68 . H683 . 109.476 no
N6 . C69 . C70 . 118.0(3) yes
N6 . C69 . C74 . 119.1(3) yes
C70 . C69 . C74 . 122.5(4) yes
C69 . C70 . C71 . 117.8(4) yes
C69 . C70 . C75 . 121.3(4) yes
C71 . C70 . C75 . 120.9(4) yes
C70 . C71 . C72 . 121.7(4) yes
C70 . C71 . H711 . 119.151 no
C72 . C71 . H711 . 119.151 no
C71 . C72 . C73 . 118.8(4) yes
C71 . C72 . C76 . 121.2(4) yes
C73 . C72 . C76 . 120.0(4) yes
C72 . C73 . C74 . 121.2(4) yes
C72 . C73 . H731 . 119.415 no
C74 . C73 . H731 . 119.415 no
C69 . C74 . C73 . 118.0(4) yes
C69 . C74 . C77 . 121.0(3) yes
C73 . C74 . C77 . 120.9(4) yes
C70 . C75 . H751 . 109.466 no
C70 . C75 . H752 . 109.467 no
H751 . C75 . H752 . 109.475 no
C70 . C75 . H753 . 109.467 no
H751 . C75 . H753 . 109.476 no
H752 . C75 . H753 . 109.476 no
C72 . C76 . H761 . 109.466 no
C72 . C76 . H762 . 109.467 no
H761 . C76 . H762 . 109.477 no
C72 . C76 . H763 . 109.466 no
H761 . C76 . H763 . 109.476 no
H762 . C76 . H763 . 109.476 no
C74 . C77 . H771 . 109.466 no
C74 . C77 . H772 . 109.466 no
H771 . C77 . H772 . 109.475 no
C74 . C77 . H773 . 109.467 no
H771 . C77 . H773 . 109.476 no
H772 . C77 . H773 . 109.476 no
Fe3 . C78 . H7 . 110.3(15) no
Fe3 . C78 . H8 . 115.2(15) no
H7 . C78 . H8 . 105.6(17) no
Fe3 . C78 . H9 . 116.3(15) no
H7 . C78 . H9 . 105.5(17) no
H8 . C78 . H9 . 103.0(16) no
Fe3 . C79 . C80 . 70.1(2) yes
Fe3 . C79 . C83 . 71.1(2) yes
C80 . C79 . C83 . 108.3(4) yes
Fe3 . C79 . H791 . 124.521 no
C80 . C79 . H791 . 125.861 no
C83 . C79 . H791 . 125.861 no
Fe3 . C80 . C79 . 70.7(2) yes
Fe3 . C80 . C81 . 71.2(2) yes
C79 . C80 . C81 . 107.9(4) yes
Fe3 . C80 . H801 . 123.667 no
C79 . C80 . H801 . 126.049 no
C81 . C80 . H801 . 126.048 no
Fe3 . C81 . C80 . 70.0(2) yes
Fe3 . C81 . C82 . 70.5(2) yes
C80 . C81 . C82 . 108.9(4) yes
Fe3 . C81 . H811 . 125.544 no
C80 . C81 . H811 . 125.534 no
C82 . C81 . H811 . 125.534 no
Fe3 . C82 . C81 . 70.4(2) yes
Fe3 . C82 . C83 . 70.4(2) yes
C81 . C82 . C83 . 106.6(4) yes
Fe3 . C82 . H821 . 124.196 no
C81 . C82 . H821 . 126.706 no
C83 . C82 . H821 . 126.705 no
Fe3 . C83 . C79 . 70.2(2) yes
Fe3 . C83 . C82 . 70.2(2) yes
C79 . C83 . C82 . 108.3(4) yes
Fe3 . C83 . H831 . 125.324 no
C79 . C83 . H831 . 125.866 no
C82 . C83 . H831 . 125.866 no
Fe3 . C84 . O3 . 171.6(3) yes
C85 . Fe4 . C106 . 92.04(16) yes
C85 . Fe4 . C107 . 157.79(17) yes
C106 . Fe4 . C107 . 109.20(19) yes
C85 . Fe4 . C108 . 118.82(17) yes
C106 . Fe4 . C108 . 147.94(18) yes
C107 . Fe4 . C108 . 39.24(18) yes
C85 . Fe4 . C109 . 94.64(16) yes
C106 . Fe4 . C109 . 138.3(2) yes
C107 . Fe4 . C109 . 65.28(17) yes
C108 . Fe4 . C109 . 38.84(17) yes
C85 . Fe4 . C110 . 105.59(15) yes
C106 . Fe4 . C110 . 100.3(2) yes
C107 . Fe4 . C110 . 65.18(16) yes
C108 . Fe4 . C110 . 65.01(18) yes
C109 . Fe4 . C110 . 38.53(18) yes
C85 . Fe4 . C111 . 142.23(16) yes
C106 . Fe4 . C111 . 85.29(19) yes
C107 . Fe4 . C111 . 38.85(18) yes
C108 . Fe4 . C111 . 65.26(18) yes
C109 . Fe4 . C111 . 64.94(18) yes
C85 . Fe4 . C112 . 97.80(15) yes
C106 . Fe4 . C112 . 85.20(19) yes
C107 . Fe4 . C112 . 90.61(17) yes
C108 . Fe4 . C112 . 98.00(18) yes
C109 . Fe4 . C112 . 134.10(19) yes
C110 . Fe4 . C111 . 38.86(17) yes
C110 . Fe4 . C112 . 155.70(16) yes
C111 . Fe4 . C112 . 119.41(17) yes
Fe4 . C85 . N7 . 130.1(3) yes
Fe4 . C85 . N8 . 128.3(3) yes
N7 . C85 . N8 . 101.6(3) yes
C85 . N7 . C86 . 111.6(3) yes
C85 . N7 . C88 . 128.3(3) yes
C86 . N7 . C88 . 120.0(3) yes
N7 . C86 . C87 . 107.1(3) yes
N7 . C86 . H861 . 126.446 no
C87 . C86 . H861 . 126.445 no
C86 . C87 . N8 . 107.0(4) yes
C86 . C87 . H871 . 126.476 no
N8 . C87 . H871 . 126.475 no
C85 . N8 . C87 . 112.6(3) yes
C85 . N8 . C97 . 128.3(3) yes
C87 . N8 . C97 . 118.9(3) yes
N7 . C88 . C89 . 118.9(4) yes
N7 . C88 . C93 . 119.2(4) yes
C89 . C88 . C93 . 121.7(4) yes
C88 . C89 . C90 . 118.3(4) yes
C88 . C89 . C94 . 121.8(4) yes
C90 . C89 . C94 . 119.8(4) yes
C89 . C90 . C91 . 121.9(4) yes
C89 . C90 . H901 . 119.056 no
C91 . C90 . H901 . 119.056 no
C90 . C91 . C92 . 117.5(4) yes
C90 . C91 . C95 . 122.3(4) yes
C92 . C91 . C95 . 120.1(4) yes
C91 . C92 . C93 . 121.8(4) yes
C91 . C92 . H921 . 119.087 no
C93 . C92 . H921 . 119.087 no
C88 . C93 . C92 . 118.5(4) yes
C88 . C93 . C96 . 121.5(4) yes
C92 . C93 . C96 . 119.8(4) yes
C89 . C94 . H941 . 109.467 no
C89 . C94 . H942 . 109.466 no
H941 . C94 . H942 . 109.476 no
C89 . C94 . H943 . 109.467 no
H941 . C94 . H943 . 109.476 no
H942 . C94 . H943 . 109.476 no
C91 . C95 . H951 . 109.467 no
C91 . C95 . H952 . 109.467 no
H951 . C95 . H952 . 109.476 no
C91 . C95 . H953 . 109.467 no
H951 . C95 . H953 . 109.476 no
H952 . C95 . H953 . 109.476 no
C93 . C96 . H961 . 109.466 no
C93 . C96 . H962 . 109.467 no
H961 . C96 . H962 . 109.476 no
C93 . C96 . H963 . 109.466 no
H961 . C96 . H963 . 109.475 no
H962 . C96 . H963 . 109.476 no
N8 . C97 . C98 . 118.9(3) yes
N8 . C97 . C102 . 118.6(3) yes
C98 . C97 . C102 . 122.2(4) yes
C97 . C98 . C99 . 117.0(4) yes
C97 . C98 . C103 . 121.9(4) yes
C99 . C98 . C103 . 121.1(4) yes
C98 . C99 . C100 . 122.0(4) yes
C98 . C99 . H991 . 119.011 no
C100 . C99 . H991 . 119.012 no
C99 . C100 . C101 . 119.1(4) yes
C99 . C100 . C104 . 120.3(5) yes
C101 . C100 . C104 . 120.6(5) yes
C100 . C101 . C102 . 122.0(4) yes
C100 . C101 . H1011 . 119.018 no
C102 . C101 . H1011 . 119.018 no
C97 . C102 . C101 . 117.7(4) yes
C97 . C102 . C105 . 121.4(4) yes
C101 . C102 . C105 . 120.9(4) yes
C98 . C103 . H1031 . 109.467 no
C98 . C103 . H1032 . 109.467 no
H1031 . C103 . H1032 . 109.476 no
C98 . C103 . H1033 . 109.467 no
H1031 . C103 . H1033 . 109.475 no
H1032 . C103 . H1033 . 109.476 no
C100 . C104 . H1041 . 109.467 no
C100 . C104 . H1042 . 109.466 no
H1041 . C104 . H1042 . 109.475 no
C100 . C104 . H1043 . 109.467 no
H1041 . C104 . H1043 . 109.476 no
H1042 . C104 . H1043 . 109.476 no
C102 . C105 . H1051 . 109.467 no
C102 . C105 . H1052 . 109.467 no
H1051 . C105 . H1052 . 109.476 no
C102 . C105 . H1053 . 109.466 no
H1051 . C105 . H1053 . 109.476 no
H1052 . C105 . H1053 . 109.476 no
Fe4 . C106 . H10 . 112.0(15) no
Fe4 . C106 . H11 . 114.5(14) no
H10 . C106 . H11 . 107.0(16) no
Fe4 . C106 . H12 . 112.6(16) no
H10 . C106 . H12 . 104.6(17) no
H11 . C106 . H12 . 105.4(17) no
Fe4 . C107 . C108 . 71.5(2) yes
Fe4 . C107 . C111 . 71.0(2) yes
C108 . C107 . C111 . 108.3(4) yes
Fe4 . C107 . H1071 . 123.280 no
C108 . C107 . H1071 . 125.846 no
C111 . C107 . H1071 . 125.846 no
Fe4 . C108 . C107 . 69.3(2) yes
Fe4 . C108 . C109 . 70.8(2) yes
C107 . C108 . C109 . 107.2(4) yes
Fe4 . C108 . H1081 . 125.108 no
C107 . C108 . H1081 . 126.391 no
C109 . C108 . H1081 . 126.390 no
Fe4 . C109 . C108 . 70.3(2) yes
Fe4 . C109 . C110 . 70.5(2) yes
C108 . C109 . C110 . 108.2(4) yes
Fe4 . C109 . H1091 . 124.832 no
C108 . C109 . H1091 . 125.888 no
C110 . C109 . H1091 . 125.887 no
Fe4 . C110 . C109 . 70.9(2) yes
Fe4 . C110 . C111 . 69.8(2) yes
C109 . C110 . C111 . 108.0(4) yes
Fe4 . C110 . H1101 . 124.828 no
C109 . C110 . H1101 . 126.016 no
C111 . C110 . H1101 . 126.016 no
Fe4 . C111 . C107 . 70.1(2) yes
Fe4 . C111 . C110 . 71.3(2) yes
C107 . C111 . C110 . 108.3(4) yes
Fe4 . C111 . H1111 . 124.298 no
C107 . C111 . H1111 . 125.864 no
C110 . C111 . H1111 . 125.863 no
Fe4 . C112 . O4 . 170.6(3) yes

loop_
_geom_bond_atom_site_label_1
_geom_bond_site_symmetry_1
_geom_bond_atom_site_label_2
_geom_bond_site_symmetry_2
_geom_bond_distance
_geom_bond_publ_flag
Fe1 . C1 . 1.939(4) yes
Fe1 . C22 . 2.039(4) yes
Fe1 . C23 . 2.103(4) yes
Fe1 . C24 . 2.122(4) yes
Fe1 . C25 . 2.138(4) yes
Fe1 . C26 . 2.134(4) yes
Fe1 . C27 . 2.110(4) yes
Fe1 . C28 . 1.724(4) yes
C1 . N1 . 1.376(5) yes
C1 . N2 . 1.376(4) yes
N1 . C2 . 1.393(5) yes
N1 . C4 . 1.439(5) yes
C2 . C3 . 1.330(6) yes
C2 . H21 . 1.000 no
C3 . N2 . 1.386(5) yes
C3 . H31 . 1.000 no
N2 . C13 . 1.454(5) yes
C4 . C5 . 1.396(6) yes
C4 . C9 . 1.393(5) yes
C5 . C6 . 1.395(6) yes
C5 . C10 . 1.517(6) yes
C6 . C7 . 1.371(6) yes
C6 . H61 . 1.000 no
C7 . C8 . 1.388(6) yes
C7 . C11 . 1.523(6) yes
C8 . C9 . 1.397(6) yes
C8 . H81 . 1.000 no
C9 . C12 . 1.514(6) yes
C10 . H101 . 1.000 no
C10 . H102 . 1.000 no
C10 . H103 . 1.000 no
C11 . H111 . 1.000 no
C11 . H112 . 1.000 no
C11 . H113 . 1.000 no
C12 . H121 . 1.000 no
C12 . H122 . 1.000 no
C12 . H123 . 1.000 no
C13 . C14 . 1.387(5) yes
C13 . C18 . 1.397(5) yes
C14 . C15 . 1.391(6) yes
C14 . C19 . 1.524(6) yes
C15 . C16 . 1.389(6) yes
C15 . H151 . 1.000 no
C16 . C17 . 1.381(6) yes
C16 . C20 . 1.511(6) yes
C17 . C18 . 1.389(6) yes
C17 . H171 . 1.000 no
C18 . C21 . 1.503(6) yes
C19 . H191 . 1.000 no
C19 . H192 . 1.000 no
C19 . H193 . 1.000 no
C20 . H201 . 1.000 no
C20 . H202 . 1.000 no
C20 . H203 . 1.000 no
C21 . H211 . 1.000 no
C21 . H212 . 1.000 no
C21 . H213 . 1.000 no
C22 . H1 . 0.96(3) no
C22 . H2 . 0.96(3) no
C22 . H3 . 1.02(3) no
C23 . C24 . 1.418(6) yes
C23 . C27 . 1.391(7) yes
C23 . H231 . 1.000 no
C24 . C25 . 1.407(6) yes
C24 . H241 . 1.000 no
C25 . C26 . 1.419(7) yes
C25 . H251 . 1.000 no
C26 . C27 . 1.425(6) yes
C26 . H261 . 1.000 no
C27 . H271 . 1.000 no
C28 . O1 . 1.166(4) yes
Fe2 . C29 . 1.942(3) yes
Fe2 . C50 . 2.036(4) yes
Fe2 . C51 . 2.111(4) yes
Fe2 . C52 . 2.113(4) yes
Fe2 . C53 . 2.132(4) yes
Fe2 . C54 . 2.140(4) yes
Fe2 . C55 . 2.116(4) yes
Fe2 . C56 . 1.727(4) yes
C29 . N3 . 1.387(4) yes
C29 . N4 . 1.373(5) yes
N3 . C30 . 1.385(5) yes
N3 . C32 . 1.441(4) yes
C30 . C31 . 1.333(6) yes
C30 . H301 . 1.000 no
C31 . N4 . 1.395(5) yes
C31 . H311 . 1.000 no
N4 . C41 . 1.439(5) yes
C32 . C33 . 1.398(5) yes
C32 . C37 . 1.406(5) yes
C33 . C34 . 1.380(5) yes
C33 . C38 . 1.506(6) yes
C34 . C35 . 1.372(6) yes
C34 . H341 . 1.000 no
C35 . C36 . 1.392(6) yes
C35 . C39 . 1.524(6) yes
C36 . C37 . 1.380(6) yes
C36 . H361 . 1.000 no
C37 . C40 . 1.497(6) yes
C38 . H381 . 1.000 no
C38 . H382 . 1.000 no
C38 . H383 . 1.000 no
C39 . H391 . 1.000 no
C39 . H392 . 1.000 no
C39 . H393 . 1.000 no
C40 . H401 . 1.000 no
C40 . H402 . 1.000 no
C40 . H403 . 1.000 no
C41 . C42 . 1.399(5) yes
C41 . C46 . 1.397(6) yes
C42 . C43 . 1.375(6) yes
C42 . C47 . 1.500(6) yes
C43 . C44 . 1.383(7) yes
C43 . H431 . 1.000 no
C44 . C45 . 1.399(8) yes
C44 . C48 . 1.512(7) yes
C45 . C46 . 1.385(6) yes
C45 . H451 . 1.000 no
C46 . C49 . 1.501(6) yes
C47 . H471 . 1.000 no
C47 . H472 . 1.000 no
C47 . H473 . 1.000 no
C48 . H481 . 1.000 no
C48 . H482 . 1.000 no
C48 . H483 . 1.000 no
C49 . H491 . 1.000 no
C49 . H492 . 1.000 no
C49 . H493 . 1.000 no
C50 . H4 . 0.98(4) no
C50 . H5 . 0.93(4) no
C50 . H6 . 1.04(4) no
C51 . C52 . 1.416(7) yes
C51 . C55 . 1.402(7) yes
C51 . H511 . 1.000 no
C52 . C53 . 1.401(7) yes
C52 . H521 . 1.000 no
C53 . C54 . 1.413(7) yes
C53 . H531 . 1.000 no
C54 . C55 . 1.422(6) yes
C54 . H541 . 1.000 no
C55 . H551 . 1.000 no
C56 . O2 . 1.163(5) yes
Fe3 . C57 . 1.954(3) yes
Fe3 . C78 . 2.020(4) yes
Fe3 . C79 . 2.116(4) yes
Fe3 . C80 . 2.108(4) yes
Fe3 . C81 . 2.124(4) yes
Fe3 . C82 . 2.126(4) yes
Fe3 . C83 . 2.128(4) yes
Fe3 . C84 . 1.731(4) yes
C57 . N5 . 1.376(4) yes
C57 . N6 . 1.375(4) yes
N5 . C58 . 1.396(4) yes
N5 . C60 . 1.450(4) yes
C58 . C59 . 1.330(5) yes
C58 . H581 . 1.000 no
C59 . N6 . 1.381(4) yes
C59 . H591 . 1.000 no
N6 . C69 . 1.446(5) yes
C60 . C61 . 1.396(5) yes
C60 . C65 . 1.391(5) yes
C61 . C62 . 1.389(6) yes
C61 . C66 . 1.514(6) yes
C62 . C63 . 1.379(6) yes
C62 . H621 . 1.000 no
C63 . C64 . 1.386(6) yes
C63 . C67 . 1.529(6) yes
C64 . C65 . 1.388(5) yes
C64 . H641 . 1.000 no
C65 . C68 . 1.515(6) yes
C66 . H661 . 1.000 no
C66 . H662 . 1.000 no
C66 . H663 . 1.000 no
C67 . H671 . 1.000 no
C67 . H672 . 1.000 no
C67 . H673 . 1.000 no
C68 . H681 . 1.000 no
C68 . H682 . 1.000 no
C68 . H683 . 1.000 no
C69 . C70 . 1.393(5) yes
C69 . C74 . 1.381(5) yes
C70 . C71 . 1.386(6) yes
C70 . C75 . 1.518(6) yes
C71 . C72 . 1.389(7) yes
C71 . H711 . 1.000 no
C72 . C73 . 1.391(7) yes
C72 . C76 . 1.517(6) yes
C73 . C74 . 1.397(6) yes
C73 . H731 . 1.000 no
C74 . C77 . 1.504(6) yes
C75 . H751 . 1.000 no
C75 . H752 . 1.000 no
C75 . H753 . 1.000 no
C76 . H761 . 1.000 no
C76 . H762 . 1.000 no
C76 . H763 . 1.000 no
C77 . H771 . 1.000 no
C77 . H772 . 1.000 no
C77 . H773 . 1.000 no
C78 . H7 . 0.97(3) no
C78 . H8 . 0.99(4) no
C78 . H9 . 0.92(3) no
C79 . C80 . 1.417(6) yes
C79 . C83 . 1.407(6) yes
C79 . H791 . 1.000 no
C80 . C81 . 1.406(7) yes
C80 . H801 . 1.000 no
C81 . C82 . 1.422(7) yes
C81 . H811 . 1.000 no
C82 . C83 . 1.434(6) yes
C82 . H821 . 1.000 no
C83 . H831 . 1.000 no
C84 . O3 . 1.160(5) yes
Fe4 . C85 . 1.945(3) yes
Fe4 . C106 . 2.039(4) yes
Fe4 . C107 . 2.096(4) yes
Fe4 . C108 . 2.125(4) yes
Fe4 . C109 . 2.131(4) yes
Fe4 . C110 . 2.126(4) yes
Fe4 . C111 . 2.107(4) yes
Fe4 . C112 . 1.729(4) yes
C85 . N7 . 1.382(4) yes
C85 . N8 . 1.379(5) yes
N7 . C86 . 1.395(5) yes
N7 . C88 . 1.438(5) yes
C86 . C87 . 1.324(6) yes
C86 . H861 . 1.000 no
C87 . N8 . 1.377(5) yes
C87 . H871 . 1.000 no
N8 . C97 . 1.440(5) yes
C88 . C89 . 1.379(6) yes
C88 . C93 . 1.388(6) yes
C89 . C90 . 1.396(5) yes
C89 . C94 . 1.514(6) yes
C90 . C91 . 1.388(6) yes
C90 . H901 . 1.000 no
C91 . C92 . 1.404(6) yes
C91 . C95 . 1.508(6) yes
C92 . C93 . 1.380(6) yes
C92 . H921 . 1.000 no
C93 . C96 . 1.516(6) yes
C94 . H941 . 1.000 no
C94 . H942 . 1.000 no
C94 . H943 . 1.000 no
C95 . H951 . 1.000 no
C95 . H952 . 1.000 no
C95 . H953 . 1.000 no
C96 . H961 . 1.000 no
C96 . H962 . 1.000 no
C96 . H963 . 1.000 no
C97 . C98 . 1.398(5) yes
C97 . C102 . 1.391(6) yes
C98 . C99 . 1.399(6) yes
C98 . C103 . 1.491(6) yes
C99 . C100 . 1.376(7) yes
C99 . H991 . 1.000 no
C100 . C101 . 1.369(7) yes
C100 . C104 . 1.523(6) yes
C101 . C102 . 1.391(6) yes
C101 . H1011 . 1.000 no
C102 . C105 . 1.512(6) yes
C103 . H1031 . 1.000 no
C103 . H1032 . 1.000 no
C103 . H1033 . 1.000 no
C104 . H1041 . 1.000 no
C104 . H1042 . 1.000 no
C104 . H1043 . 1.000 no
C105 . H1051 . 1.000 no
C105 . H1052 . 1.000 no
C105 . H1053 . 1.000 no
C106 . H10 . 1.00(3) no
C106 . H11 . 0.98(3) no
C106 . H12 . 0.97(4) no
C107 . C108 . 1.417(7) yes
C107 . C111 . 1.398(7) yes
C107 . H1071 . 1.000 no
C108 . C109 . 1.415(6) yes
C108 . H1081 . 1.000 no
C109 . C110 . 1.405(7) yes
C109 . H1091 . 1.000 no
C110 . C111 . 1.409(6) yes
C110 . H1101 . 1.000 no
C111 . H1111 . 1.000 no
C112 . O4 . 1.160(5) yes
